data_9002359
loop_
_publ_author_name
'Hazen, R. M.'
'Weinberger, M. B.'
'Yang, H.'
'Prewitt, C. T.'

_publ_section_title
;
 Comparative high-pressure crystal chemistry of wadsleyite,
 beta-(Mg_1-xFe_x)2SiO4, with x=0 and 0.25
 Sample: P = 8.49 GPa, X = .00
;
_journal_name_full 'American Mineralogist'
_journal_page_first 770
_journal_page_last 777
_journal_volume 85
_journal_year 2000
_chemical_formula_sum 'Mg2 O4 Si'
_chemical_name_mineral Wadsleyite
_space_group_IT_number 74
_symmetry_space_group_name_Hall '-I 2b 2'
_symmetry_space_group_name_H-M 'I m m a'
_cell_angle_alpha 90
_cell_angle_beta 90
_cell_angle_gamma 90
_cell_length_a 5.6261
_cell_length_b 11.3158
_cell_length_c 8.1132
_cell_formula_units_Z 8
_cell_volume 516.517
_database_code_amcsd 0002443
_diffrn_ambient_pressure 8.49e+06
_exptl_crystal_density_diffrn 3.618
_cod_original_formula_sum 'Mg2 Si O4'
_cod_database_code 9002359

loop_
_space_group_symop_operation_xyz
x,y,z
1/2+x,1/2+y,1/2+z
x,1/2-y,z
1/2+x,-y,1/2+z
-x,1/2+y,-z
1/2-x,+y,1/2-z
-x,y,z
1/2-x,1/2+y,1/2+z
x,-y,-z
1/2+x,1/2-y,1/2-z
x,1/2+y,-z
1/2+x,+y,1/2-z
-x,1/2-y,z
1/2-x,-y,1/2+z
-x,-y,-z
1/2-x,1/2-y,1/2-z

loop_
_atom_site_label
_atom_site_fract_x
_atom_site_fract_y
_atom_site_fract_z
Mg1 0.00000 0.00000 0.00000
Mg2 0.00000 0.25000 0.97130
Mg3 0.25000 0.12750 0.25000
Si 0.00000 0.11990 0.61730
O1 0.00000 0.25000 0.22080
O2 0.00000 0.25000 0.71920
O3 0.00000 0.99070 0.25500
O4 0.25910 0.12220 0.99290

loop_
_cod_related_entry_id
_cod_related_entry_database
_cod_related_entry_code
1 AMCSD 0002443
